data_4348905
loop_
_publ_author_name
'Wang, Jian'
'Jiang, Min'
'Yan, Ling'
'Peng, Ren'
'Huangfu, Mengjie'
'Guo, Xinxin'
'Li, Yang'
'Wu, Pengyan'

_publ_section_title
;
 Multifunctional Luminescent Eu(III)-Based Metal-Organic Framework for
 Sensing Methanol and Detection and Adsorption of Fe(III) Ions in Aqueous
 Solution.
;
_journal_issue 24
_journal_name_full 'Inorganic chemistry'
_journal_page_first 12660
_journal_page_last 12668
_journal_paper_doi 10.1021/acs.inorgchem.6b01815
_journal_volume 55
_journal_year 2016
_chemical_formula_sum 'C16 H9 Eu O14'
_chemical_formula_weight 577.19
_space_group_IT_number 4
_space_group_name_Hall 'P 2yb'
_space_group_name_H-M_alt 'P 1 21 1'
_symmetry_cell_setting monoclinic
_symmetry_space_group_name_H-M 'P 1 21 1'
_atom_sites_solution_hydrogens geom
_atom_sites_solution_primary direct
_atom_sites_solution_secondary difmap
_audit_creation_method SHELXL-97
_cell_angle_alpha 90.00
_cell_angle_beta 93.30(3)
_cell_angle_gamma 90.00
_cell_formula_units_Z 2
_cell_length_a 11.020(2)
_cell_length_b 6.9500(14)
_cell_length_c 12.200(2)
_cell_measurement_reflns_used 6863
_cell_measurement_temperature 153(2)
_cell_measurement_theta_max 27.50
_cell_measurement_theta_min 2.49
_cell_volume 932.8(3)
_computing_cell_refinement 'Bruker XSCANS'
_computing_data_collection 'Bruker XSCANS'
_computing_data_reduction 'Bruker SHELXTL'
_computing_molecular_graphics 'Bruker SHELXTL'
_computing_publication_material 'Bruker SHELXTL'
_computing_structure_refinement 'Bruker SHELXTL'
_computing_structure_solution 'Bruker SHELXTL'
_diffrn_ambient_temperature 153(2)
_diffrn_measured_fraction_theta_full 0.968
_diffrn_measured_fraction_theta_max 0.968
_diffrn_measurement_device_type 'Bruker P4'
_diffrn_measurement_method '\w scans'
_diffrn_radiation_monochromator graphite
_diffrn_radiation_source 'fine-focus sealed tube'
_diffrn_radiation_type MoK\a
_diffrn_radiation_wavelength 0.71073
_diffrn_reflns_av_R_equivalents 0.0359
_diffrn_reflns_av_sigmaI/netI 0.0557
_diffrn_reflns_limit_h_max 13
_diffrn_reflns_limit_h_min -13
_diffrn_reflns_limit_k_max 8
_diffrn_reflns_limit_k_min -8
_diffrn_reflns_limit_l_max 14
_diffrn_reflns_limit_l_min -12
_diffrn_reflns_number 4945
_diffrn_reflns_theta_full 25.00
_diffrn_reflns_theta_max 25.00
_diffrn_reflns_theta_min 3.35
_exptl_absorpt_coefficient_mu 3.440
_exptl_absorpt_correction_T_max 0.5050
_exptl_absorpt_correction_T_min 0.4683
_exptl_crystal_colour colorless
_exptl_crystal_density_diffrn 2.055
_exptl_crystal_density_method 'not measured'
_exptl_crystal_description block
_exptl_crystal_F_000 560
_exptl_crystal_size_max 0.26
_exptl_crystal_size_mid 0.25
_exptl_crystal_size_min 0.23
_refine_diff_density_max 3.400
_refine_diff_density_min -2.973
_refine_diff_density_rms 0.255
_refine_ls_abs_structure_details 'Flack H D (1983), Acta Cryst. A39, 876-881'
_refine_ls_abs_structure_Flack 0.00
_refine_ls_extinction_method none
_refine_ls_goodness_of_fit_ref 1.030
_refine_ls_hydrogen_treatment mixed
_refine_ls_matrix_type full
_refine_ls_number_parameters 289
_refine_ls_number_reflns 2713
_refine_ls_number_restraints 617
_refine_ls_restrained_S_all 1.140
_refine_ls_R_factor_all 0.0689
_refine_ls_R_factor_gt 0.0634
_refine_ls_shift/su_max 0.026
_refine_ls_shift/su_mean 0.002
_refine_ls_structure_factor_coef Fsqd
_refine_ls_weighting_details 'calc w=1/[\s^2^(Fo^2^)+(0.1700P)^2^+0.0000P] where P=(Fo^2^+2Fc^2^)/3'
_refine_ls_weighting_scheme calc
_refine_ls_wR_factor_gt 0.1788
_refine_ls_wR_factor_ref 0.1984
_reflns_number_gt 2451
_reflns_number_total 2713
_reflns_threshold_expression >2sigma(I)
_cod_data_source_file ic6b01815_si_002.cif
_cod_data_source_block 1
_cod_depositor_comments
;
The following automatic conversions were performed:

data item '_symmetry_cell_setting' value 'Monoclinic' was changed to
'monoclinic' in accordance with the
/home/saulius/struct/COD-crude-data/automatic-downloads/DataCite-retrospective/ACS/depositions/lib/dictionaries/cif_core.dic
dictionary named 'cif_core.dic' version 2.4.2 last updated on
2011-04-26.

Automatic conversion script
Id: cif_fix_values 6909 2019-04-08 15:41:33Z antanas 
;
_cod_original_sg_symbol_H-M 'P2(1)   '
_cod_database_code 4348905

loop_
_symmetry_equiv_pos_as_xyz
'x, y, z'
'-x, y+1/2, -z'

loop_
_atom_site_label
_atom_site_type_symbol
_atom_site_fract_x
_atom_site_fract_y
_atom_site_fract_z
_atom_site_U_iso_or_equiv
_atom_site_adp_type
_atom_site_occupancy
_atom_site_symmetry_multiplicity
_atom_site_calc_flag
_atom_site_refinement_flags
_atom_site_disorder_group
O4 O -0.2873(6) -0.8243(17) 0.6895(6) 0.0280(10) Uani 1 1 d U .
O9 O -0.6687(6) -1.3234(15) 0.8732(6) 0.0250(9) Uani 1 1 d U .
O7 O -1.1029(6) -1.3361(16) 0.7096(7) 0.0332(8) Uani 1 1 d U .
O8 O -1.2105(6) -1.3245(16) 0.8578(6) 0.0254(10) Uani 1 1 d U .
H8A H -1.2667 -1.3315 0.8109 0.038 Uiso 1 1 calc R .
C15 C -0.8547(9) -1.3427(18) 0.7221(9) 0.0238(9) Uani 1 1 d U .
C11 C -0.9989(9) -1.3034(18) 0.8835(9) 0.0215(11) Uani 1 1 d U .
C12 C -1.0100(8) -1.324(2) 0.9995(8) 0.0211(11) Uani 1 1 d U .
H12A H -1.0865 -1.3370 1.0272 0.025 Uiso 1 1 calc R .
O6 O -0.8198(8) -1.1387(12) 0.6812(8) 0.0293(10) Uani 1 1 d U .
C10 C -0.8838(9) -1.328(2) 0.8427(9) 0.0271(11) Uani 1 1 d U .
C16 C -1.1085(9) -1.309(2) 0.8104(10) 0.0292(9) Uani 1 1 d U .
C4 C -0.5822(10) -0.7998(17) 0.9071(10) 0.0370(12) Uani 1 1 d DU .
H4A H -0.5992 -0.6944 0.9505 0.044 Uiso 1 1 calc R .
C9 C -0.7812(8) -1.325(2) 0.9157(8) 0.0223(11) Uani 1 1 d U .
C3 C -0.4976(12) -0.7780(15) 0.8307(11) 0.0384(12) Uani 1 1 d DU .
H3A H -0.4604 -0.6600 0.8195 0.046 Uiso 1 1 calc R .
C13 C -0.9065(8) -1.324(2) 1.0708(9) 0.0260(11) Uani 1 1 d U .
H13A H -0.9140 -1.3226 1.1463 0.031 Uiso 1 1 calc R .
O5 O -0.8589(8) -1.4536(12) 0.6689(9) 0.0309(10) Uani 1 1 d U .
C14 C -0.7916(8) -1.325(2) 1.0287(8) 0.0193(11) Uani 1 1 d U .
H14A H -0.7223 -1.3269 1.0759 0.023 Uiso 1 1 calc R .
C5 C -0.6420(12) -0.9632(15) 0.9231(13) 0.0407(12) Uani 1 1 d DU .
H5A H -0.6998 -0.9721 0.9756 0.049 Uiso 1 1 calc R .
C6 C -0.6145(10) -1.1196(15) 0.8581(10) 0.0285(12) Uani 1 1 d DU .
O2 O -0.3950(6) -1.2978(12) 0.7200(7) 0.0266(7) Uani 1 1 d U .
C7 C -0.4985(10) -1.2900(15) 0.7125(10) 0.0255(5) Uani 1 1 d U .
O3W O -0.3705(8) -0.5526(12) 0.5173(9) 0.0339(11) Uani 1 1 d U .
C1 C -0.5283(10) -1.1114(15) 0.7801(10) 0.0255(6) Uani 1 1 d DU .
C8 C -0.3816(11) -0.9163(17) 0.6796(12) 0.0239(12) Uani 1 1 d U .
O1W O -0.0894(7) -0.9943(11) 0.5741(8) 0.0260(8) Uani 1 1 d U .
C2 C -0.4696(11) -0.9386(14) 0.7711(11) 0.0316(12) Uani 1 1 d DU .
O4W O -0.1077(8) -0.5838(13) 0.5456(9) 0.0314(7) Uani 1 1 d U .
O3 O -0.4146(8) -0.9823(12) 0.5840(9) 0.0326(10) Uani 1 1 d U .
O5W O -1.0662(7) -1.3017(14) 1.2800(7) 0.0287(8) Uani 1 1 d U .
H5WA H -1.1351 -1.3283 1.2488 0.043 Uiso 1 1 d R .
H5WB H -1.0390 -1.3993 1.3155 0.043 Uiso 1 1 d R .
O2W O -0.2787(13) -1.185(2) 0.4345(16) 0.0769(13) Uani 1 1 d U .
O1 O -0.5832(16) -1.295(2) 0.6483(17) 0.0215(8) Uani 0.50 1 d PU 1
O1' O -0.5814(17) -1.341(3) 0.6445(18) 0.0212(9) Uani 0.50 1 d PU 2
Eu1 Eu -0.25613(3) -0.82121(16) 0.48346(4) 0.02757(17) Uani 1 1 d U .

loop_
_atom_site_aniso_label
_atom_site_aniso_U_11
_atom_site_aniso_U_22
_atom_site_aniso_U_33
_atom_site_aniso_U_23
_atom_site_aniso_U_13
_atom_site_aniso_U_12
O4 0.0268(12) 0.0291(12) 0.0282(13) -0.0002(9) 0.0010(9) 0.0006(9)
O9 0.0240(12) 0.0261(12) 0.0248(13) 0.0004(9) 0.0014(9) 0.0004(9)
O7 0.0327(12) 0.0353(12) 0.0318(9) -0.0004(9) 0.0023(9) 0.0004(9)
O8 0.0242(12) 0.0268(12) 0.0251(13) -0.0002(9) 0.0012(9) 0.0001(9)
C15 0.0235(10) 0.0241(10) 0.0238(11) 0.0002(7) 0.0012(7) 0.0003(7)
C11 0.0213(13) 0.0215(14) 0.0216(15) -0.0004(9) 0.0008(9) 0.0003(9)
C12 0.0204(13) 0.0216(13) 0.0213(14) 0.0000(9) 0.0017(9) 0.0001(9)
O6 0.0289(12) 0.0296(13) 0.0293(13) -0.0002(9) 0.0014(9) 0.0003(9)
C10 0.0268(14) 0.0275(14) 0.0271(15) 0.0001(10) 0.0014(9) 0.0001(9)
C16 0.0285(13) 0.0291(13) 0.0301(10) 0.0004(9) 0.0007(9) -0.0001(9)
C4 0.0367(14) 0.0373(15) 0.0368(16) 0.0001(9) 0.0015(9) 0.0001(9)
C9 0.0215(13) 0.0228(13) 0.0226(14) 0.0001(9) 0.0011(9) -0.0001(9)
C3 0.0380(14) 0.0390(15) 0.0383(16) 0.0000(9) 0.0019(9) 0.0004(9)
C13 0.0259(13) 0.0262(13) 0.0258(14) 0.0000(9) 0.0011(9) -0.0005(9)
O5 0.0306(13) 0.0314(13) 0.0309(14) 0.0000(9) 0.0020(9) -0.0018(9)
C14 0.0187(13) 0.0199(13) 0.0193(14) 0.0002(9) 0.0007(9) 0.0000(9)
C5 0.0403(14) 0.0410(15) 0.0406(16) -0.0001(9) 0.0021(9) 0.0002(9)
C6 0.0282(14) 0.0287(14) 0.0285(15) 0.0000(9) 0.0011(9) -0.0005(9)
O2 0.0254(7) 0.0276(10) 0.0268(10) -0.0003(8) 0.0016(8) -0.0001(8)
C7 0.0250(6) 0.0259(7) 0.0255(7) 0.0001(5) 0.0014(5) 0.0001(5)
O3W 0.0334(13) 0.0346(14) 0.0337(15) 0.0002(9) 0.0018(9) -0.0003(9)
C1 0.0250(8) 0.0259(8) 0.0255(9) 0.0001(7) 0.0014(7) 0.0001(7)
C8 0.0238(14) 0.0240(14) 0.0239(15) 0.0000(9) 0.0013(9) -0.0001(9)
O1W 0.0248(10) 0.0265(12) 0.0264(12) 0.0011(9) -0.0009(8) 0.0035(8)
C2 0.0314(14) 0.0317(15) 0.0316(16) 0.0002(9) 0.0013(9) -0.0004(9)
O4W 0.0308(9) 0.0317(9) 0.0316(10) -0.0003(7) 0.0014(6) -0.0016(6)
O3 0.0323(13) 0.0331(13) 0.0325(14) -0.0005(9) 0.0016(9) -0.0001(9)
O5W 0.0284(10) 0.0286(10) 0.0292(11) 0.0001(7) 0.0018(7) -0.0003(7)
O2W 0.0771(14) 0.0765(15) 0.0772(16) 0.0002(9) 0.0048(9) 0.0000(9)
O1 0.0212(10) 0.0217(10) 0.0216(11) 0.0000(7) 0.0010(7) 0.0000(7)
O1' 0.0209(10) 0.0213(10) 0.0213(11) 0.0000(7) 0.0010(7) 0.0000(7)
Eu1 0.0051(3) 0.0545(3) 0.0225(3) -0.0004(4) -0.0047(2) 0.0000(3)

loop_
_atom_type_symbol
_atom_type_description
_atom_type_scat_dispersion_real
_atom_type_scat_dispersion_imag
_atom_type_scat_source
C C 0.0033 0.0016 'International Tables Vol C Tables 4.2.6.8 and 6.1.1.4'
H H 0.0000 0.0000 'International Tables Vol C Tables 4.2.6.8 and 6.1.1.4'
O O 0.0106 0.0060 'International Tables Vol C Tables 4.2.6.8 and 6.1.1.4'
Eu Eu -0.1578 3.6682 'International Tables Vol C Tables 4.2.6.8 and 6.1.1.4'

loop_
_geom_angle_atom_site_label_1
_geom_angle_atom_site_label_2
_geom_angle_atom_site_label_3
_geom_angle
_geom_angle_site_symmetry_1
_geom_angle_site_symmetry_3
C8 O4 Eu1 93.9(8) . .
C9 O9 C6 114.4(10) . .
O5 C15 C10 131.8(13) . .
O5 C15 O6 119.5(11) . .
C10 C15 O6 108.6(11) . .
O5 C15 Eu1 58.7(8) . 2_446
C10 C15 Eu1 165.2(8) . 2_446
O6 C15 Eu1 63.0(5) . 2_446
C10 C11 C12 118.0(9) . .
C10 C11 C16 120.9(10) . .
C12 C11 C16 119.0(9) . .
C13 C12 C11 120.1(9) . .
C15 O6 Eu1 84.2(6) . 2_446
C9 C10 C11 119.2(10) . .
C9 C10 C15 114.1(9) . .
C11 C10 C15 126.5(9) . .
O7 C16 O8 121.3(10) . .
O7 C16 C11 121.3(10) . .
O8 C16 C11 115.9(10) . .
C5 C4 C3 124.0(12) . .
O9 C9 C14 120.2(8) . .
O9 C9 C10 118.4(9) . .
C14 C9 C10 121.5(9) . .
C4 C3 C2 117.0(10) . .
C14 C13 C12 119.9(10) . .
C15 O5 Eu1 101.1(9) . 2_446
C9 C14 C13 119.6(9) . .
C4 C5 C6 117.1(12) . .
C1 C6 C5 122.8(10) . .
C1 C6 O9 113.8(9) . .
C5 C6 O9 123.2(9) . .
O2 C7 O1 142.9(16) . .
O2 C7 O1' 136.8(15) . .
O1 C7 O1' 15.1(10) . .
O2 C7 C1 103.9(10) . .
O1 C7 C1 101.1(12) . .
O1' C7 C1 114.6(13) . .
C2 C1 C6 115.9(10) . .
C2 C1 C7 123.3(10) . .
C6 C1 C7 120.8(9) . .
O4 C8 O3 118.1(12) . .
O4 C8 C2 123.6(12) . .
O3 C8 C2 117.9(11) . .
O4 C8 Eu1 61.3(7) . .
O3 C8 Eu1 57.1(7) . .
C2 C8 Eu1 167.4(8) . .
C1 C2 C3 123.2(11) . .
C1 C2 C8 118.0(10) . .
C3 C2 C8 118.3(10) . .
C8 O3 Eu1 96.8(7) . .
C7 O1 Eu1 176.3(14) . 2_446
C7 O1' Eu1 159.9(14) . 2_446
O3W Eu1 O1' 76.1(5) . 2_456
O3W Eu1 O1 70.0(5) . 2_456
O1' Eu1 O1 8.1(5) 2_456 2_456
O3W Eu1 O1W 137.1(3) . .
O1' Eu1 O1W 145.1(5) 2_456 .
O1 Eu1 O1W 152.2(5) 2_456 .
O3W Eu1 O4W 76.0(3) . .
O1' Eu1 O4W 137.5(5) 2_456 .
O1 Eu1 O4W 129.6(4) 2_456 .
O1W Eu1 O4W 73.3(3) . .
O3W Eu1 O3 82.4(3) . .
O1' Eu1 O3 76.4(6) 2_456 .
O1 Eu1 O3 81.2(5) 2_456 .
O1W Eu1 O3 95.1(3) . .
O4W Eu1 O3 129.9(3) . .
O3W Eu1 O5 137.9(3) . 2_456
O1' Eu1 O5 83.2(6) 2_456 2_456
O1 Eu1 O5 85.1(5) 2_456 2_456
O1W Eu1 O5 75.5(3) . 2_456
O4W Eu1 O5 97.0(3) . 2_456
O3 Eu1 O5 127.7(3) . 2_456
O3W Eu1 O6 86.9(3) . 2_456
O1' Eu1 O6 77.0(5) 2_456 2_456
O1 Eu1 O6 71.9(5) 2_456 2_456
O1W Eu1 O6 109.4(3) . 2_456
O4W Eu1 O6 70.2(3) . 2_456
O3 Eu1 O6 153.0(3) . 2_456
O5 Eu1 O6 52.6(3) 2_456 2_456
O3W Eu1 O4 74.0(4) . .
O1' Eu1 O4 121.4(5) 2_456 .
O1 Eu1 O4 122.6(5) 2_456 .
O1W Eu1 O4 71.8(3) . .
O4W Eu1 O4 79.9(3) . .
O3 Eu1 O4 50.7(3) . .
O5 Eu1 O4 146.6(3) 2_456 .
O6 Eu1 O4 147.7(3) 2_456 .
O3W Eu1 O2W 141.4(4) . .
O1' Eu1 O2W 74.1(6) 2_456 .
O1 Eu1 O2W 81.9(5) 2_456 .
O1W Eu1 O2W 71.4(4) . .
O4W Eu1 O2W 142.1(4) . .
O3 Eu1 O2W 67.2(4) . .
O5 Eu1 O2W 61.0(4) 2_456 .
O6 Eu1 O2W 109.4(4) 2_456 .
O4 Eu1 O2W 101.6(5) . .
O3W Eu1 C15 117.8(4) . 2_456
O1' Eu1 C15 76.0(6) 2_456 2_456
O1 Eu1 C15 75.2(5) 2_456 2_456
O1W Eu1 C15 91.3(3) . 2_456
O4W Eu1 C15 89.7(3) . 2_456
O3 Eu1 C15 140.0(3) . 2_456
O5 Eu1 C15 20.2(3) 2_456 2_456
O6 Eu1 C15 32.9(3) 2_456 2_456
O4 Eu1 C15 162.1(3) . 2_456
O2W Eu1 C15 77.8(5) . 2_456
O3W Eu1 C8 75.2(3) . .
O1' Eu1 C8 98.9(6) 2_456 .
O1 Eu1 C8 101.9(5) 2_456 .
O1W Eu1 C8 84.0(3) . .
O4W Eu1 C8 104.0(3) . .
O3 Eu1 C8 26.1(3) . .
O5 Eu1 C8 144.9(3) 2_456 .
O6 Eu1 C8 162.2(3) 2_456 .
O4 Eu1 C8 24.8(3) . .
O2W Eu1 C8 85.7(4) . .
C15 Eu1 C8 163.4(3) 2_456 .

loop_
_geom_bond_atom_site_label_1
_geom_bond_atom_site_label_2
_geom_bond_distance
_geom_bond_site_symmetry_2
O4 C8 1.221(15) .
O4 Eu1 2.557(8) .
O9 C9 1.371(11) .
O9 C6 1.553(15) .
O7 C16 1.248(14) .
O8 C16 1.297(13) .
C15 O5 1.007(14) .
C15 C10 1.527(16) .
C15 O6 1.559(15) .
C15 Eu1 2.856(11) 2_446
C11 C10 1.399(14) .
C11 C12 1.435(15) .
C11 C16 1.460(14) .
C12 C13 1.395(14) .
O6 Eu1 2.557(9) 2_446
C10 C9 1.398(14) .
C4 C5 1.333(14) .
C4 C3 1.364(14) .
C9 C14 1.390(15) .
C3 C2 1.377(14) .
C13 C14 1.393(13) .
O5 Eu1 2.486(10) 2_446
C5 C6 1.389(14) .
C6 C1 1.384(14) .
O2 C7 1.140(13) .
C7 O1 1.18(2) .
C7 O1' 1.25(2) .
C7 C1 1.535(16) .
O3W Eu1 2.303(9) .
C1 C2 1.372(13) .
C8 O3 1.286(17) .
C8 C2 1.528(18) .
C8 Eu1 2.908(14) .
O1W Eu1 2.411(8) .
O4W Eu1 2.414(9) .
O3 Eu1 2.460(9) .
O2W Eu1 2.607(14) .
O1 Eu1 2.329(19) 2_446
O1' Eu1 2.31(2) 2_446
Eu1 O1' 2.31(2) 2_456
Eu1 O1 2.329(19) 2_456
Eu1 O5 2.486(10) 2_456
Eu1 O6 2.557(9) 2_456
Eu1 C15 2.856(11) 2_456
